data_4303590
loop_
_publ_author_name
'Daniel L. Reger'
'Elizabeth A. Foley'
'Russell P. Watson'
'Perry J. Pellechia'
'Mark D. Smith'
'Fernande Grandjean'
'Gary J. Long'

_publ_contact_author_address
;
Department of Chemistry and Biochemistry
University of South Carolina
Columbia, South Carolina 29208
USA
;
_publ_contact_author_email reger@mail.chem.sc.edu
_publ_contact_author_fax '1 803 777 9521'
_publ_contact_author_name 'Professor Daniel L. Reger'
_publ_contact_author_phone '1 803 777 2587'
_publ_section_title
;
Monofluoride Bridged, Binuclear Metallacycles of First Row Transition
Metals Supported by Third Generation Bis(1-pyrazolyl)methane Ligands:
Unusual Magnetic Properties
;
_journal_name_full 'Inorganic Chemistry'
_journal_page_first 10658
_journal_page_last 10669
_journal_paper_doi 10.1021/ic901352p
_journal_volume 48
_journal_year 2009
_chemical_formula_moiety 'C40 H36 F2 Ni2 N16, C2 H3 N, 2(B F4)'
_chemical_formula_sum 'C42 H39 B2 F10 N17 Ni2'
_chemical_formula_weight 1110.94
_chemical_name_systematic
; 
 ? 
;
_space_group_IT_number 14
_symmetry_cell_setting monoclinic
_symmetry_space_group_name_Hall '-P 2ybc'
_symmetry_space_group_name_H-M 'P 1 21/c 1'
_atom_sites_solution_hydrogens geom
_atom_sites_solution_primary direct
_atom_sites_solution_secondary difmap
_audit_creation_method SHELXL-97
_cell_angle_alpha 90.00
_cell_angle_beta 93.2020(10)
_cell_angle_gamma 90.00
_cell_formula_units_Z 2
_cell_length_a 9.1107(5)
_cell_length_b 14.4480(8)
_cell_length_c 17.0858(9)
_cell_measurement_reflns_used 2567
_cell_measurement_temperature 150(1)
_cell_measurement_theta_max 22.608
_cell_measurement_theta_min 2.239
_cell_volume 2245.5(2)
_computing_cell_refinement 'SAINT+ NT V6.22 (Bruker, 2001)'
_computing_data_collection 'SMART NT V5.625 (Bruker, 1998)'
_computing_data_reduction 'SAINT+ NT V6.22'
_computing_molecular_graphics 'SHELXTL V6.1 (Sheldrick, 2000)'
_computing_publication_material 'SHELXTL V6.1'
_computing_structure_refinement 'SHELXL-97 (Sheldrick, 1997)'
_computing_structure_solution 'SHELXS-97 (Sheldrick, 1990)'
_diffrn_ambient_temperature 150(1)
_diffrn_measured_fraction_theta_full 1.000
_diffrn_measured_fraction_theta_max 1.000
_diffrn_measurement_device_type 'Bruker SMART APEX CCD diffractometer'
_diffrn_measurement_method 'omega scans'
_diffrn_radiation_monochromator graphite
_diffrn_radiation_source 'fine-focus sealed tube'
_diffrn_radiation_type MoK\a
_diffrn_radiation_wavelength 0.71073
_diffrn_reflns_av_R_equivalents 0.0855
_diffrn_reflns_av_sigmaI/netI 0.0786
_diffrn_reflns_limit_h_max 10
_diffrn_reflns_limit_h_min -10
_diffrn_reflns_limit_k_max 16
_diffrn_reflns_limit_k_min -16
_diffrn_reflns_limit_l_max 19
_diffrn_reflns_limit_l_min -19
_diffrn_reflns_number 20684
_diffrn_reflns_theta_full 24.11
_diffrn_reflns_theta_max 24.11
_diffrn_reflns_theta_min 1.85
_diffrn_standards_decay_% <1
_exptl_absorpt_coefficient_mu 0.936
_exptl_absorpt_correction_type none
_exptl_crystal_colour 'pale blue'
_exptl_crystal_density_diffrn 1.643
_exptl_crystal_density_method 'not measured'
_exptl_crystal_description bar
_exptl_crystal_F_000 1132
_exptl_crystal_size_max 0.20
_exptl_crystal_size_mid 0.08
_exptl_crystal_size_min 0.05
_refine_diff_density_max 0.799
_refine_diff_density_min -0.707
_refine_diff_density_rms 0.084
_refine_ls_extinction_method none
_refine_ls_goodness_of_fit_ref 1.000
_refine_ls_hydrogen_treatment constr
_refine_ls_matrix_type full
_refine_ls_number_parameters 346
_refine_ls_number_reflns 3584
_refine_ls_number_restraints 25
_refine_ls_restrained_S_all 1.016
_refine_ls_R_factor_all 0.0718
_refine_ls_R_factor_gt 0.0485
_refine_ls_shift/su_max 0.000
_refine_ls_shift/su_mean 0.000
_refine_ls_structure_factor_coef Fsqd
_refine_ls_weighting_details 'calc w=1/[\s^2^(Fo^2^)+(0.0526P)^2^+0.0000P] where P=(Fo^2^+2Fc^2^)/3'
_refine_ls_weighting_scheme calc
_refine_ls_wR_factor_gt 0.1102
_refine_ls_wR_factor_ref 0.1192
_reflns_number_gt 2582
_reflns_number_total 3584
_reflns_threshold_expression >2sigma(I)
_cod_data_source_file ic901352p_si_001_3.cif
_cod_data_source_block ni
_cod_depositor_comments
;
The following automatic conversions were performed:
'_symmetry_cell_setting' value 'Monoclinic' changed to 'monoclinic'
according to '/home/saulius/struct/CIF-dictionaries/cif_core.dic'
dictionary named 'cif_core.dic' version 2.4.1 from 2010-06-29.

Automatic conversion script
Id: cif_fix_enum 1527 2010-12-29 10:47:43Z saulius 
;
_cod_original_sg_symbol_H-M 'P 21/c'
_cod_database_code 4303590

loop_
_symmetry_equiv_pos_as_xyz
'x, y, z'
'-x, y+1/2, -z+1/2'
'-x, -y, -z'
'x, -y-1/2, z-1/2'

loop_
_atom_site_label
_atom_site_type_symbol
_atom_site_fract_x
_atom_site_fract_y
_atom_site_fract_z
_atom_site_U_iso_or_equiv
_atom_site_adp_type
_atom_site_occupancy
_atom_site_symmetry_multiplicity
_atom_site_calc_flag
_atom_site_refinement_flags
_atom_site_disorder_assembly
_atom_site_disorder_group
Ni1 Ni 0.49500(6) 0.40890(4) 0.45005(3) 0.01883(19) Uani 1 1 d . . .
F1 F 0.6367(2) 0.50551(16) 0.49266(14) 0.0201(6) Uani 1 1 d . . .
C1 C 0.7482(5) 0.2613(3) 0.5376(3) 0.0222(11) Uani 1 1 d . . .
H1 H 0.8043 0.2055 0.5569 0.027 Uiso 1 1 calc R . .
C2 C 0.7700(5) 0.5555(3) 0.6972(3) 0.0227(11) Uani 1 1 d . . .
H2 H 0.8306 0.5579 0.7478 0.027 Uiso 1 1 calc R . .
C3 C 0.8318(5) 0.3450(3) 0.5687(3) 0.0212(11) Uani 1 1 d . . .
C4 C 0.7702(5) 0.4052(3) 0.6206(3) 0.0220(11) Uani 1 1 d . . .
H4 H 0.6768 0.3914 0.6398 0.026 Uiso 1 1 calc R . .
C5 C 0.8430(5) 0.4859(3) 0.6450(3) 0.0214(11) Uani 1 1 d . . .
C6 C 0.9826(5) 0.5023(3) 0.6210(3) 0.0260(12) Uani 1 1 d . . .
H6 H 1.0346 0.5560 0.6387 0.031 Uiso 1 1 calc R . .
C7 C 1.0472(5) 0.4407(3) 0.5712(3) 0.0277(12) Uani 1 1 d . . .
H7 H 1.1437 0.4521 0.5552 0.033 Uiso 1 1 calc R . .
C8 C 0.9716(5) 0.3627(3) 0.5448(3) 0.0263(12) Uani 1 1 d . . .
H8 H 1.0159 0.3211 0.5101 0.032 Uiso 1 1 calc R . .
C11 C 0.8051(5) 0.1947(3) 0.4076(3) 0.0267(12) Uani 1 1 d . . .
H11 H 0.8665 0.1451 0.4257 0.032 Uiso 1 1 calc R . .
C12 C 0.7689(5) 0.2164(3) 0.3313(3) 0.0280(12) Uani 1 1 d . . .
H12 H 0.7993 0.1857 0.2858 0.034 Uiso 1 1 calc R . .
C13 C 0.6789(5) 0.2925(3) 0.3346(3) 0.0256(11) Uani 1 1 d . . .
H13 H 0.6361 0.3230 0.2896 0.031 Uiso 1 1 calc R . .
C21 C 0.5574(5) 0.1973(3) 0.6226(3) 0.0297(12) Uani 1 1 d . . .
H21 H 0.6124 0.1475 0.6458 0.036 Uiso 1 1 calc R . .
C22 C 0.4189(5) 0.2234(3) 0.6402(3) 0.0334(13) Uani 1 1 d . . .
H22 H 0.3583 0.1964 0.6775 0.040 Uiso 1 1 calc R . .
C23 C 0.3866(5) 0.2978(3) 0.5915(3) 0.0237(11) Uani 1 1 d . . .
H23 H 0.2958 0.3302 0.5901 0.028 Uiso 1 1 calc R . .
C31 C 0.8527(5) 0.7200(3) 0.6904(3) 0.0295(12) Uani 1 1 d . . .
H31 H 0.9233 0.7190 0.7335 0.035 Uiso 1 1 calc R . .
C32 C 0.8192(5) 0.7936(3) 0.6434(3) 0.0337(13) Uani 1 1 d . . .
H32 H 0.8608 0.8539 0.6466 0.040 Uiso 1 1 calc R . .
C33 C 0.7106(5) 0.7617(3) 0.5894(3) 0.0284(12) Uani 1 1 d . . .
H33 H 0.6648 0.7986 0.5490 0.034 Uiso 1 1 calc R . .
C41 C 0.5828(5) 0.4932(3) 0.7850(3) 0.0241(11) Uani 1 1 d . . .
H41 H 0.6434 0.4873 0.8319 0.029 Uiso 1 1 calc R . .
C42 C 0.4386(5) 0.4681(3) 0.7744(3) 0.0303(12) Uani 1 1 d . . .
H42 H 0.3780 0.4423 0.8122 0.036 Uiso 1 1 calc R . .
C43 C 0.3991(5) 0.4882(3) 0.6971(3) 0.0249(12) Uani 1 1 d . . .
H43 H 0.3040 0.4774 0.6732 0.030 Uiso 1 1 calc R . .
N11 N 0.6584(4) 0.3186(3) 0.4077(2) 0.0221(9) Uani 1 1 d . . .
N12 N 0.7379(4) 0.2564(3) 0.4526(2) 0.0212(9) Uani 1 1 d . . .
N21 N 0.4957(4) 0.3189(2) 0.5473(2) 0.0216(9) Uani 1 1 d . . .
N22 N 0.6016(4) 0.2544(2) 0.5670(2) 0.0201(9) Uani 1 1 d . . .
N31 N 0.6790(4) 0.6734(3) 0.6013(2) 0.0224(9) Uani 1 1 d . . .
N32 N 0.7679(4) 0.6487(3) 0.6649(2) 0.0235(9) Uani 1 1 d . . .
N41 N 0.5100(4) 0.5246(2) 0.6598(2) 0.0203(9) Uani 1 1 d . . .
N42 N 0.6225(4) 0.5278(2) 0.7160(2) 0.0194(9) Uani 1 1 d . . .
B1A B 0.9604(11) 0.0663(6) 0.6331(5) 0.044(2) Uani 0.775(12) 1 d PD A 1
F11A F 1.0278(8) -0.0147(4) 0.6539(4) 0.0487(18) Uani 0.775(12) 1 d PD A 1
F12A F 0.8894(7) 0.1024(5) 0.6940(3) 0.079(2) Uani 0.775(12) 1 d PD A 1
F13A F 1.0597(7) 0.1321(4) 0.6163(5) 0.107(3) Uani 0.775(12) 1 d PDU A 1
F14A F 0.8636(11) 0.0530(5) 0.5707(5) 0.111(4) Uani 0.775(12) 1 d PDU A 1
B1B B 0.966(2) 0.0631(16) 0.6192(14) 0.044(2) Uani 0.225(12) 1 d PD A 2
F11B F 1.069(2) 0.0004(14) 0.6435(14) 0.032(6) Uiso 0.225(12) 1 d PD A 2
F12B F 0.957(3) 0.1314(15) 0.6730(14) 0.084(8) Uiso 0.225(12) 1 d PD A 2
F13B F 1.0082(19) 0.1028(12) 0.5526(11) 0.064(7) Uiso 0.225(12) 1 d PD A 2
F14B F 0.8288(19) 0.0300(13) 0.6040(12) 0.042(6) Uiso 0.225(12) 1 d PD A 2
N51 N 0.7044(14) -0.0458(10) 0.4743(8) 0.094(3) Uiso 0.50 1 d PD B -3
C52 C 0.5925(16) -0.0381(13) 0.5007(10) 0.094(3) Uiso 0.50 1 d PD B -3
C53 C 0.4384(15) -0.0300(12) 0.5258(10) 0.094(3) Uiso 0.50 1 d PD B -3
H53A H 0.3700 -0.0534 0.4841 0.141 Uiso 0.50 1 calc PR B -3
H53B H 0.4162 0.0351 0.5361 0.141 Uiso 0.50 1 calc PR B -3
H53C H 0.4279 -0.0663 0.5735 0.141 Uiso 0.50 1 calc PR B -3

loop_
_atom_site_aniso_label
_atom_site_aniso_U_11
_atom_site_aniso_U_22
_atom_site_aniso_U_33
_atom_site_aniso_U_23
_atom_site_aniso_U_13
_atom_site_aniso_U_12
Ni1 0.0153(3) 0.0192(3) 0.0221(4) 0.0008(3) 0.0023(2) 0.0007(3)
F1 0.0145(13) 0.0214(14) 0.0246(15) -0.0006(12) 0.0023(11) -0.0002(11)
C1 0.022(3) 0.025(3) 0.020(3) 0.004(2) 0.006(2) 0.005(2)
C2 0.017(2) 0.025(3) 0.026(3) -0.001(2) -0.003(2) -0.001(2)
C3 0.017(2) 0.023(3) 0.023(3) 0.000(2) -0.002(2) 0.007(2)
C4 0.016(2) 0.028(3) 0.023(3) 0.004(2) 0.003(2) 0.003(2)
C5 0.018(3) 0.023(3) 0.022(3) 0.003(2) -0.004(2) 0.002(2)
C6 0.019(3) 0.028(3) 0.031(3) 0.000(2) -0.002(2) -0.002(2)
C7 0.014(2) 0.036(3) 0.033(3) 0.001(2) 0.003(2) 0.001(2)
C8 0.025(3) 0.026(3) 0.027(3) 0.002(2) -0.001(2) 0.005(2)
C11 0.022(3) 0.022(3) 0.037(3) -0.004(2) 0.006(2) 0.002(2)
C12 0.029(3) 0.028(3) 0.028(3) -0.011(2) 0.007(2) 0.001(2)
C13 0.027(3) 0.027(3) 0.023(3) -0.003(2) 0.004(2) -0.003(2)
C21 0.038(3) 0.023(3) 0.028(3) 0.012(2) 0.005(2) 0.002(2)
C22 0.032(3) 0.033(3) 0.037(3) 0.008(3) 0.014(2) 0.001(2)
C23 0.019(3) 0.024(3) 0.028(3) 0.001(2) 0.005(2) -0.001(2)
C31 0.019(3) 0.031(3) 0.038(3) -0.009(3) -0.004(2) -0.008(2)
C32 0.029(3) 0.021(3) 0.051(4) -0.007(3) 0.004(3) -0.007(2)
C33 0.023(3) 0.022(3) 0.040(3) 0.003(2) 0.007(2) 0.000(2)
C41 0.030(3) 0.024(3) 0.018(3) 0.002(2) 0.000(2) 0.005(2)
C42 0.034(3) 0.028(3) 0.029(3) 0.006(2) 0.011(2) -0.001(2)
C43 0.018(3) 0.024(3) 0.033(3) 0.002(2) 0.004(2) -0.001(2)
N11 0.018(2) 0.023(2) 0.025(2) 0.0014(19) 0.0024(17) 0.0036(17)
N12 0.018(2) 0.019(2) 0.027(2) 0.0011(19) 0.0013(17) 0.0034(17)
N21 0.017(2) 0.019(2) 0.028(2) 0.0026(19) 0.0028(17) 0.0018(17)
N22 0.019(2) 0.016(2) 0.025(2) 0.0034(18) 0.0062(17) 0.0051(17)
N31 0.022(2) 0.020(2) 0.025(2) 0.0010(18) 0.0015(18) -0.0012(17)
N32 0.019(2) 0.024(2) 0.028(2) -0.0035(19) -0.0028(18) -0.0003(17)
N41 0.015(2) 0.023(2) 0.023(2) -0.0003(18) -0.0011(17) 0.0012(16)
N42 0.018(2) 0.021(2) 0.019(2) -0.0002(17) -0.0015(17) 0.0012(16)
B1A 0.058(5) 0.027(4) 0.043(5) -0.015(4) -0.021(4) 0.011(3)
F11A 0.048(4) 0.026(3) 0.069(4) 0.002(3) -0.025(3) 0.000(3)
F12A 0.060(4) 0.098(5) 0.081(4) -0.024(4) 0.019(3) 0.018(3)
F13A 0.119(5) 0.049(4) 0.156(8) 0.017(4) 0.051(5) -0.024(3)
F14A 0.155(7) 0.070(5) 0.096(6) -0.019(4) -0.088(5) 0.049(5)
B1B 0.058(5) 0.027(4) 0.043(5) -0.015(4) -0.021(4) 0.011(3)

loop_
_atom_type_symbol
_atom_type_description
_atom_type_scat_dispersion_real
_atom_type_scat_dispersion_imag
_atom_type_scat_source
C C 0.0033 0.0016 'International Tables Vol C Tables 4.2.6.8 and 6.1.1.4'
H H 0.0000 0.0000 'International Tables Vol C Tables 4.2.6.8 and 6.1.1.4'
B B 0.0013 0.0007 'International Tables Vol C Tables 4.2.6.8 and 6.1.1.4'
N N 0.0061 0.0033 'International Tables Vol C Tables 4.2.6.8 and 6.1.1.4'
F F 0.0171 0.0103 'International Tables Vol C Tables 4.2.6.8 and 6.1.1.4'
Ni Ni 0.3393 1.1124 'International Tables Vol C Tables 4.2.6.8 and 6.1.1.4'

loop_
_geom_angle_atom_site_label_1
_geom_angle_atom_site_label_2
_geom_angle_atom_site_label_3
_geom_angle
_geom_angle_site_symmetry_1
_geom_angle_site_symmetry_3
_geom_angle_publ_flag
F1 Ni1 F1 77.64(10) . 3_666 ?
F1 Ni1 N41 89.27(12) . 3_666 ?
F1 Ni1 N41 99.74(12) 3_666 3_666 ?
F1 Ni1 N21 99.74(12) . . ?
F1 Ni1 N21 88.35(12) 3_666 . ?
N41 Ni1 N21 169.04(14) 3_666 . ?
F1 Ni1 N31 169.93(12) . 3_666 ?
F1 Ni1 N31 95.32(12) 3_666 3_666 ?
N41 Ni1 N31 84.80(14) 3_666 3_666 ?
N21 Ni1 N31 87.12(14) . 3_666 ?
F1 Ni1 N11 95.79(12) . . ?
F1 Ni1 N11 170.01(12) 3_666 . ?
N41 Ni1 N11 87.57(14) 3_666 . ?
N21 Ni1 N11 85.34(14) . . ?
N31 Ni1 N11 92.09(14) 3_666 . ?
F1 Ni1 Ni1 38.87(7) . 3_666 ?
F1 Ni1 Ni1 38.77(7) 3_666 3_666 ?
N41 Ni1 Ni1 95.77(10) 3_666 3_666 ?
N21 Ni1 Ni1 95.16(11) . 3_666 ?
N31 Ni1 Ni1 133.69(10) 3_666 3_666 ?
N11 Ni1 Ni1 134.22(10) . 3_666 ?
Ni1 F1 Ni1 102.36(10) . 3_666 ?
N12 C1 N22 109.4(4) . . ?
N12 C1 C3 113.2(4) . . ?
N22 C1 C3 112.9(4) . . ?
N12 C1 H1 107.0 . . ?
N22 C1 H1 107.0 . . ?
C3 C1 H1 107.0 . . ?
N42 C2 N32 110.2(4) . . ?
N42 C2 C5 112.8(4) . . ?
N32 C2 C5 112.7(4) . . ?
N42 C2 H2 106.9 . . ?
N32 C2 H2 106.9 . . ?
C5 C2 H2 106.9 . . ?
C8 C3 C4 119.1(4) . . ?
C8 C3 C1 119.9(4) . . ?
C4 C3 C1 120.9(4) . . ?
C3 C4 C5 120.9(4) . . ?
C3 C4 H4 119.5 . . ?
C5 C4 H4 119.5 . . ?
C6 C5 C4 119.1(4) . . ?
C6 C5 C2 120.1(4) . . ?
C4 C5 C2 120.8(4) . . ?
C5 C6 C7 120.2(4) . . ?
C5 C6 H6 119.9 . . ?
C7 C6 H6 119.9 . . ?
C8 C7 C6 120.2(4) . . ?
C8 C7 H7 119.9 . . ?
C6 C7 H7 119.9 . . ?
C3 C8 C7 120.3(5) . . ?
C3 C8 H8 119.9 . . ?
C7 C8 H8 119.9 . . ?
N12 C11 C12 107.5(4) . . ?
N12 C11 H11 126.3 . . ?
C12 C11 H11 126.3 . . ?
C11 C12 C13 105.0(4) . . ?
C11 C12 H12 127.5 . . ?
C13 C12 H12 127.5 . . ?
N11 C13 C12 112.4(4) . . ?
N11 C13 H13 123.8 . . ?
C12 C13 H13 123.8 . . ?
N22 C21 C22 107.7(4) . . ?
N22 C21 H21 126.2 . . ?
C22 C21 H21 126.2 . . ?
C21 C22 C23 104.6(4) . . ?
C21 C22 H22 127.7 . . ?
C23 C22 H22 127.7 . . ?
N21 C23 C22 112.5(4) . . ?
N21 C23 H23 123.7 . . ?
C22 C23 H23 123.7 . . ?
N32 C31 C32 107.6(4) . . ?
N32 C31 H31 126.2 . . ?
C32 C31 H31 126.2 . . ?
C31 C32 C33 105.1(4) . . ?
C31 C32 H32 127.5 . . ?
C33 C32 H32 127.5 . . ?
N31 C33 C32 111.7(4) . . ?
N31 C33 H33 124.1 . . ?
C32 C33 H33 124.1 . . ?
N42 C41 C42 106.5(4) . . ?
N42 C41 H41 126.7 . . ?
C42 C41 H41 126.7 . . ?
C41 C42 C43 105.6(4) . . ?
C41 C42 H42 127.2 . . ?
C43 C42 H42 127.2 . . ?
N41 C43 C42 112.1(4) . . ?
N41 C43 H43 124.0 . . ?
C42 C43 H43 124.0 . . ?
C13 N11 N12 104.1(4) . . ?
C13 N11 Ni1 129.0(3) . . ?
N12 N11 Ni1 124.8(3) . . ?
C11 N12 N11 111.1(4) . . ?
C11 N12 C1 126.7(4) . . ?
N11 N12 C1 122.2(4) . . ?
C23 N21 N22 104.2(4) . . ?
C23 N21 Ni1 128.7(3) . . ?
N22 N21 Ni1 125.7(3) . . ?
C21 N22 N21 111.0(4) . . ?
C21 N22 C1 127.3(4) . . ?
N21 N22 C1 121.0(4) . . ?
C33 N31 N32 104.4(4) . . ?
C33 N31 Ni1 129.6(3) . 3_666 ?
N32 N31 Ni1 125.2(3) . 3_666 ?
C31 N32 N31 111.3(4) . . ?
C31 N32 C2 126.2(4) . . ?
N31 N32 C2 122.5(4) . . ?
C43 N41 N42 103.7(4) . . ?
C43 N41 Ni1 128.8(3) . 3_666 ?
N42 N41 Ni1 126.1(3) . 3_666 ?
C41 N42 N41 112.0(4) . . ?
C41 N42 C2 126.3(4) . . ?
N41 N42 C2 121.3(4) . . ?
F13A B1A F14A 110.1(9) . . ?
F13A B1A F12A 104.2(7) . . ?
F14A B1A F12A 109.8(8) . . ?
F13A B1A F11A 111.3(8) . . ?
F14A B1A F11A 110.3(7) . . ?
F12A B1A F11A 110.9(8) . . ?
F13B B1B F11B 108.6(18) . . ?
F13B B1B F14B 106.9(18) . . ?
F11B B1B F14B 116.2(19) . . ?
F13B B1B F12B 107.0(19) . . ?
F11B B1B F12B 110(2) . . ?
F14B B1B F12B 107.4(19) . . ?
N51 C52 C53 173.3(19) . . ?
C52 C53 H53A 109.5 . . ?
C52 C53 H53B 109.5 . . ?
H53A C53 H53B 109.5 . . ?
C52 C53 H53C 109.5 . . ?
H53A C53 H53C 109.5 . . ?
H53B C53 H53C 109.5 . . ?

loop_
_geom_bond_atom_site_label_1
_geom_bond_atom_site_label_2
_geom_bond_distance
_geom_bond_site_symmetry_2
_geom_bond_publ_flag
Ni1 F1 2.010(2) . ?
Ni1 F1 2.015(2) 3_666 ?
Ni1 N41 2.108(4) 3_666 ?
Ni1 N21 2.110(4) . ?
Ni1 N31 2.130(4) 3_666 ?
Ni1 N11 2.136(4) . ?
Ni1 Ni1 3.1359(12) 3_666 ?
F1 Ni1 2.015(2) 3_666 ?
C1 N12 1.453(6) . ?
C1 N22 1.457(5) . ?
C1 C3 1.509(6) . ?
C1 H1 1.0000 . ?
C2 N42 1.456(5) . ?
C2 N32 1.456(6) . ?
C2 C5 1.522(6) . ?
C2 H2 1.0000 . ?
C3 C8 1.383(6) . ?
C3 C4 1.383(6) . ?
C4 C5 1.393(6) . ?
C4 H4 0.9500 . ?
C5 C6 1.378(6) . ?
C6 C7 1.385(6) . ?
C6 H6 0.9500 . ?
C7 C8 1.384(6) . ?
C7 H7 0.9500 . ?
C8 H8 0.9500 . ?
C11 N12 1.347(6) . ?
C11 C12 1.363(7) . ?
C11 H11 0.9500 . ?
C12 C13 1.375(6) . ?
C12 H12 0.9500 . ?
C13 N11 1.328(6) . ?
C13 H13 0.9500 . ?
C21 N22 1.337(6) . ?
C21 C22 1.367(7) . ?
C21 H21 0.9500 . ?
C22 C23 1.380(6) . ?
C22 H22 0.9500 . ?
C23 N21 1.317(6) . ?
C23 H23 0.9500 . ?
C31 N32 1.345(6) . ?
C31 C32 1.358(7) . ?
C31 H31 0.9500 . ?
C32 C33 1.393(7) . ?
C32 H32 0.9500 . ?
C33 N31 1.326(6) . ?
C33 H33 0.9500 . ?
C41 N42 1.348(6) . ?
C41 C42 1.365(7) . ?
C41 H41 0.9500 . ?
C42 C43 1.380(7) . ?
C42 H42 0.9500 . ?
C43 N41 1.331(6) . ?
C43 H43 0.9500 . ?
N11 N12 1.363(5) . ?
N21 N22 1.370(5) . ?
N31 N32 1.366(5) . ?
N31 Ni1 2.130(4) 3_666 ?
N41 N42 1.366(5) . ?
N41 Ni1 2.108(4) 3_666 ?
B1A F13A 1.354(10) . ?
B1A F14A 1.359(9) . ?
B1A F12A 1.360(10) . ?
B1A F11A 1.360(8) . ?
B1B F13B 1.350(19) . ?
B1B F11B 1.352(17) . ?
B1B F14B 1.352(18) . ?
B1B F12B 1.355(19) . ?
N51 C52 1.142(9) . ?
C52 C53 1.496(9) . ?
C53 H53A 0.9800 . ?
C53 H53B 0.9800 . ?
C53 H53C 0.9800 . ?

loop_
_geom_torsion_atom_site_label_1
_geom_torsion_atom_site_label_2
_geom_torsion_atom_site_label_3
_geom_torsion_atom_site_label_4
_geom_torsion
_geom_torsion_site_symmetry_1
_geom_torsion_site_symmetry_2
_geom_torsion_site_symmetry_3
_geom_torsion_site_symmetry_4
_geom_torsion_publ_flag
F1 Ni1 F1 Ni1 0.0 3_666 . . 3_666 ?
N41 Ni1 F1 Ni1 100.14(13) 3_666 . . 3_666 ?
N21 Ni1 F1 Ni1 -86.13(13) . . . 3_666 ?
N31 Ni1 F1 Ni1 46.3(7) 3_666 . . 3_666 ?
N11 Ni1 F1 Ni1 -172.38(13) . . . 3_666 ?
N12 C1 C3 C8 -53.5(6) . . . . ?
N22 C1 C3 C8 -178.4(4) . . . . ?
N12 C1 C3 C4 126.0(4) . . . . ?
N22 C1 C3 C4 1.0(6) . . . . ?
C8 C3 C4 C5 4.0(7) . . . . ?
C1 C3 C4 C5 -175.5(4) . . . . ?
C3 C4 C5 C6 -4.3(7) . . . . ?
C3 C4 C5 C2 175.4(4) . . . . ?
N42 C2 C5 C6 179.3(4) . . . . ?
N32 C2 C5 C6 53.6(6) . . . . ?
N42 C2 C5 C4 -0.4(6) . . . . ?
N32 C2 C5 C4 -126.1(4) . . . . ?
C4 C5 C6 C7 2.1(7) . . . . ?
C2 C5 C6 C7 -177.6(4) . . . . ?
C5 C6 C7 C8 0.5(7) . . . . ?
C4 C3 C8 C7 -1.4(7) . . . . ?
C1 C3 C8 C7 178.1(4) . . . . ?
C6 C7 C8 C3 -0.8(7) . . . . ?
N12 C11 C12 C13 0.0(5) . . . . ?
C11 C12 C13 N11 0.2(5) . . . . ?
N22 C21 C22 C23 0.3(6) . . . . ?
C21 C22 C23 N21 -1.0(6) . . . . ?
N32 C31 C32 C33 0.1(6) . . . . ?
C31 C32 C33 N31 -0.6(6) . . . . ?
N42 C41 C42 C43 1.0(5) . . . . ?
C41 C42 C43 N41 -0.4(6) . . . . ?
C12 C13 N11 N12 -0.3(5) . . . . ?
C12 C13 N11 Ni1 -164.2(3) . . . . ?
F1 Ni1 N11 C13 -117.2(4) . . . . ?
N41 Ni1 N11 C13 -28.2(4) 3_666 . . . ?
N21 Ni1 N11 C13 143.5(4) . . . . ?
N31 Ni1 N11 C13 56.5(4) 3_666 . . . ?
Ni1 Ni1 N11 C13 -123.8(4) 3_666 . . . ?
F1 Ni1 N11 N12 82.0(3) . . . . ?
N41 Ni1 N11 N12 171.0(3) 3_666 . . . ?
N21 Ni1 N11 N12 -17.3(3) . . . . ?
N31 Ni1 N11 N12 -104.3(3) 3_666 . . . ?
Ni1 Ni1 N11 N12 75.4(4) 3_666 . . . ?
C12 C11 N12 N11 -0.2(5) . . . . ?
C12 C11 N12 C1 -178.3(4) . . . . ?
C13 N11 N12 C11 0.3(5) . . . . ?
Ni1 N11 N12 C11 165.0(3) . . . . ?
C13 N11 N12 C1 178.5(4) . . . . ?
Ni1 N11 N12 C1 -16.7(5) . . . . ?
N22 C1 N12 C11 -122.6(4) . . . . ?
C3 C1 N12 C11 110.5(5) . . . . ?
N22 C1 N12 N11 59.4(5) . . . . ?
C3 C1 N12 N11 -67.4(5) . . . . ?
C22 C23 N21 N22 1.3(5) . . . . ?
C22 C23 N21 Ni1 168.2(3) . . . . ?
F1 Ni1 N21 C23 116.0(4) . . . . ?
F1 Ni1 N21 C23 38.8(4) 3_666 . . . ?
N41 Ni1 N21 C23 -99.0(8) 3_666 . . . ?
N31 Ni1 N21 C23 -56.6(4) 3_666 . . . ?
N11 Ni1 N21 C23 -148.9(4) . . . . ?
Ni1 Ni1 N21 C23 77.0(4) 3_666 . . . ?
F1 Ni1 N21 N22 -79.6(3) . . . . ?
F1 Ni1 N21 N22 -156.8(3) 3_666 . . . ?
N41 Ni1 N21 N22 65.4(9) 3_666 . . . ?
N31 Ni1 N21 N22 107.8(3) 3_666 . . . ?
N11 Ni1 N21 N22 15.5(3) . . . . ?
Ni1 Ni1 N21 N22 -118.6(3) 3_666 . . . ?
C22 C21 N22 N21 0.5(6) . . . . ?
C22 C21 N22 C1 170.9(4) . . . . ?
C23 N21 N22 C21 -1.1(5) . . . . ?
Ni1 N21 N22 C21 -168.6(3) . . . . ?
C23 N21 N22 C1 -172.2(4) . . . . ?
Ni1 N21 N22 C1 20.4(5) . . . . ?
N12 C1 N22 C21 129.2(5) . . . . ?
C3 C1 N22 C21 -103.8(5) . . . . ?
N12 C1 N22 N21 -61.3(5) . . . . ?
C3 C1 N22 N21 65.7(5) . . . . ?
C32 C33 N31 N32 0.8(5) . . . . ?
C32 C33 N31 Ni1 170.4(3) . . . 3_666 ?
C32 C31 N32 N31 0.4(6) . . . . ?
C32 C31 N32 C2 178.5(4) . . . . ?
C33 N31 N32 C31 -0.8(5) . . . . ?
Ni1 N31 N32 C31 -171.0(3) 3_666 . . . ?
C33 N31 N32 C2 -178.9(4) . . . . ?
Ni1 N31 N32 C2 10.9(6) 3_666 . . . ?
N42 C2 N32 C31 127.0(5) . . . . ?
C5 C2 N32 C31 -106.0(5) . . . . ?
N42 C2 N32 N31 -55.2(5) . . . . ?
C5 C2 N32 N31 71.8(5) . . . . ?
C42 C43 N41 N42 -0.3(5) . . . . ?
C42 C43 N41 Ni1 -167.2(3) . . . 3_666 ?
C42 C41 N42 N41 -1.3(5) . . . . ?
C42 C41 N42 C2 -174.0(4) . . . . ?
C43 N41 N42 C41 1.0(5) . . . . ?
Ni1 N41 N42 C41 168.3(3) 3_666 . . . ?
C43 N41 N42 C2 174.1(4) . . . . ?
Ni1 N41 N42 C2 -18.5(5) 3_666 . . . ?
N32 C2 N42 C41 -128.6(4) . . . . ?
C5 C2 N42 C41 104.4(5) . . . . ?
N32 C2 N42 N41 59.4(5) . . . . ?
C5 C2 N42 N41 -67.6(5) . . . . ?
